data_2210342
loop_
_publ_author_name
Aziz-ur-Rehman
'Ali, Saqib'
'Shahzadi, Saira'
'Helliwell, Madeleine'

_publ_section_title
<i>catena</i>-Poly[[trimethyltin(IV)]-\m-4-methyl-4<i>H</i>-1,2,4-triazole-3-thiolato-\k^2^<i>S</i>:<i>N</i>^1^]
_journal_coeditor_code NG2066
_journal_issue 9
_journal_name_full 'Acta Crystallographica Section E'
_journal_page_first m2328
_journal_page_last m2329
_journal_paper_doi 10.1107/S1600536806033654
_journal_volume 62
_journal_year 2006
_chemical_formula_iupac '[Sn (C1 H3)3 (C3 H4 N3 S)]'
_chemical_formula_moiety 'C6 H13 N3 S Sn'
_chemical_formula_sum 'C6 H13 N3 S Sn'
_chemical_formula_weight 277.94
_chemical_name_systematic
;
catena-Poly[trimethyltin(IV)-\m-4-methyl-4H-1,2,4-triazole-3-thiolato-
\k^2^S:N^1^]
;
_space_group_IT_number 33
_symmetry_cell_setting orthorhombic
_symmetry_space_group_name_Hall 'P 2c -2n'
_symmetry_space_group_name_H-M 'P n a 21'
_atom_sites_solution_hydrogens geom
_atom_sites_solution_primary direct
_atom_sites_solution_secondary difmap
_cell_angle_alpha 90.00
_cell_angle_beta 90.00
_cell_angle_gamma 90.00
_cell_formula_units_Z 4
_cell_length_a 13.7254(11)
_cell_length_b 11.0183(9)
_cell_length_c 6.6998(5)
_cell_measurement_reflns_used 6370
_cell_measurement_temperature 100(2)
_cell_measurement_theta_max 26.35
_cell_measurement_theta_min 2.37
_cell_volume 1013.21(14)
_computing_cell_refinement SMART
_computing_data_collection 'SMART (Bruker, 2001)'
_computing_data_reduction 'SAINT (Bruker, 2002)'
_computing_molecular_graphics 'SHELXTL (Bruker, 2001)'
_computing_publication_material SHELXTL
_computing_structure_refinement 'SHELXL97 (Sheldrick, 1997)'
_computing_structure_solution 'SHELXS97 (Sheldrick, 1997)'
_diffrn_ambient_temperature 100(2)
_diffrn_measured_fraction_theta_full 0.999
_diffrn_measured_fraction_theta_max 0.999
_diffrn_measurement_device_type 'Bruker APEX CCD'
_diffrn_measurement_method '\f and \w'
_diffrn_radiation_monochromator graphite
_diffrn_radiation_source 'fine-focus sealed tube'
_diffrn_radiation_type MoK\a
_diffrn_radiation_wavelength 0.71073
_diffrn_reflns_av_R_equivalents 0.0254
_diffrn_reflns_av_sigmaI/netI 0.0231
_diffrn_reflns_limit_h_max 17
_diffrn_reflns_limit_h_min -17
_diffrn_reflns_limit_k_max 13
_diffrn_reflns_limit_k_min -13
_diffrn_reflns_limit_l_max 8
_diffrn_reflns_limit_l_min -8
_diffrn_reflns_number 7581
_diffrn_reflns_theta_full 26.34
_diffrn_reflns_theta_max 26.34
_diffrn_reflns_theta_min 2.37
_exptl_absorpt_coefficient_mu 2.676
_exptl_absorpt_correction_T_max 0.8778
_exptl_absorpt_correction_T_min 0.4141
_exptl_absorpt_correction_type multi-scan
_exptl_absorpt_process_details '(SADABS; Bruker, 2001)'
_exptl_crystal_colour colourless
_exptl_crystal_density_diffrn 1.822
_exptl_crystal_density_method 'not measured'
_exptl_crystal_description plate
_exptl_crystal_F_000 544
_exptl_crystal_size_max 0.40
_exptl_crystal_size_mid 0.30
_exptl_crystal_size_min 0.05
_refine_diff_density_max 0.649
_refine_diff_density_min -0.247
_refine_ls_abs_structure_details 'Flack (1983), 928 Friedel pairs'
_refine_ls_abs_structure_Flack 0.06(2)
_refine_ls_extinction_method none
_refine_ls_goodness_of_fit_ref 1.070
_refine_ls_hydrogen_treatment constr
_refine_ls_matrix_type full
_refine_ls_number_parameters 104
_refine_ls_number_reflns 2051
_refine_ls_number_restraints 1
_refine_ls_restrained_S_all 1.070
_refine_ls_R_factor_all 0.0169
_refine_ls_R_factor_gt 0.0166
_refine_ls_shift/su_max 0.003
_refine_ls_shift/su_mean 0.000
_refine_ls_structure_factor_coef Fsqd
_refine_ls_weighting_details 'calc w=1/[\s^2^(Fo^2^)+(0.0189P)^2^+0.5609P] where P=(Fo^2^+2Fc^2^)/3'
_refine_ls_weighting_scheme calc
_refine_ls_wR_factor_gt 0.0413
_refine_ls_wR_factor_ref 0.0415
_reflns_number_gt 2032
_reflns_number_total 2051
_reflns_threshold_expression I>2\s(I)
_cod_data_source_file ng2066.cif
_cod_data_source_block I
_cod_depositor_comments
;
The following automatic conversions were performed:
'_symmetry_cell_setting' value 'Orthorhombic' changed to 'orthorhombic'
according to '/home/saulius/struct/CIF-dictionaries/cif_core.dic'
dictionary named 'cif_core.dic' version 2.4.1 from 2010-06-29.

Automatic conversion script
Id: cif_fix_enum 1527 2010-12-29 10:47:43Z saulius 

The following automatic conversions were performed:

'_symmetry_cell_setting' value 'Orthorhombic' changed to
'orthorhombic' according to
/home/saulius/struct/CIF-dictionaries/cif_core.dic dictionary named
'cif_core.dic' version 2.4.1 from 2010-06-29.

Automatic conversion script
Id: cif_fix_values 1715 2011-07-08 13:25:40Z adriana 
;
_cod_database_code 2210342
_cod_database_fobs_code 2210342

loop_
_symmetry_equiv_pos_as_xyz
'x, y, z'
'-x, -y, z+1/2'
'x+1/2, -y+1/2, z'
'-x+1/2, y+1/2, z+1/2'

loop_
_atom_site_type_symbol
_atom_site_label
_atom_site_fract_x
_atom_site_fract_y
_atom_site_fract_z
_atom_site_U_iso_or_equiv
_atom_site_adp_type
_atom_site_calc_flag
_atom_site_refinement_flags
_atom_site_occupancy
Sn Sn1 0.307904(10) 0.849930(13) 0.50000(4) 0.01597(6) Uani d . 1
S S1 0.45004(5) 0.68083(6) 0.45904(9) 0.01853(14) Uani d . 1
N N1 0.43802(16) 0.6160(2) 0.0649(3) 0.0171(4) Uani d . 1
N N3 0.31104(16) 0.4998(2) 0.0555(4) 0.0202(5) Uani d . 1
N N4 0.32403(17) 0.5347(2) 0.2536(4) 0.0182(5) Uani d . 1
C C1 0.40084(19) 0.6056(2) 0.2553(4) 0.0155(5) Uani d . 1
C C2 0.3798(2) 0.5489(2) -0.0520(4) 0.0197(6) Uani d . 1
H H2 0.3875 0.5388 -0.1919 0.024 Uiso calc R 1
C C3 0.52432(17) 0.6837(2) 0.0019(6) 0.0242(5) Uani d . 1
H H3A 0.5830 0.6379 0.0373 0.036 Uiso calc R 1
H H3B 0.5255 0.7627 0.0692 0.036 Uiso calc R 1
H H3C 0.5223 0.6959 -0.1429 0.036 Uiso calc R 1
C C4 0.4086(2) 0.9616(3) 0.6575(5) 0.0250(6) Uani d . 1
H H4A 0.3730 1.0240 0.7318 0.037 Uiso calc R 1
H H4B 0.4529 1.0005 0.5623 0.037 Uiso calc R 1
H H4C 0.4462 0.9116 0.7507 0.037 Uiso calc R 1
C C5 0.2120(2) 0.7243(3) 0.6375(5) 0.0219(6) Uani d . 1
H H5A 0.1450 0.7407 0.5943 0.033 Uiso calc R 1
H H5B 0.2163 0.7326 0.7829 0.033 Uiso calc R 1
H H5C 0.2302 0.6416 0.5989 0.033 Uiso calc R 1
C C6 0.2961(2) 0.8696(3) 0.1844(5) 0.0261(7) Uani d . 1
H H6A 0.2774 0.7916 0.1251 0.039 Uiso calc R 1
H H6B 0.3589 0.8955 0.1298 0.039 Uiso calc R 1
H H6C 0.2464 0.9306 0.1534 0.039 Uiso calc R 1

loop_
_atom_site_aniso_label
_atom_site_aniso_U_11
_atom_site_aniso_U_22
_atom_site_aniso_U_33
_atom_site_aniso_U_12
_atom_site_aniso_U_13
_atom_site_aniso_U_23
Sn1 0.01775(9) 0.01547(9) 0.01468(9) 0.00015(5) -0.00075(9) -0.00140(9)
S1 0.0168(3) 0.0211(3) 0.0177(4) 0.0030(2) -0.0027(2) -0.0036(2)
N1 0.0174(11) 0.0145(9) 0.0194(11) -0.0007(9) 0.0019(8) 0.0001(8)
N3 0.0257(13) 0.0171(11) 0.0179(14) 0.0021(8) 0.0004(8) -0.0016(9)
N4 0.0212(11) 0.0174(11) 0.0159(12) -0.0007(9) -0.0002(9) -0.0004(9)
C1 0.0172(12) 0.0133(12) 0.0160(12) 0.0032(10) -0.0016(10) -0.0012(9)
C2 0.0223(13) 0.0161(12) 0.0205(16) 0.0006(10) -0.0005(9) -0.0005(10)
C3 0.0216(11) 0.0267(12) 0.0242(13) -0.0071(9) 0.0043(15) -0.0060(19)
C4 0.0235(14) 0.0236(14) 0.0278(16) -0.0035(12) -0.0016(12) -0.0064(12)
C5 0.0195(14) 0.0204(15) 0.0258(16) -0.0002(11) 0.0010(11) 0.0015(12)
C6 0.0320(17) 0.0289(17) 0.0173(16) 0.0078(12) -0.0013(12) -0.0020(12)

loop_
_atom_type_symbol
_atom_type_description
_atom_type_scat_dispersion_real
_atom_type_scat_dispersion_imag
_atom_type_scat_source
C C 0.0033 0.0016 'International Tables Vol C Tables 4.2.6.8 and 6.1.1.4'
H H 0.0000 0.0000 'International Tables Vol C Tables 4.2.6.8 and 6.1.1.4'
N N 0.0061 0.0033 'International Tables Vol C Tables 4.2.6.8 and 6.1.1.4'
S S 0.1246 0.1234 'International Tables Vol C Tables 4.2.6.8 and 6.1.1.4'
Sn Sn -0.6537 1.4246 'International Tables Vol C Tables 4.2.6.8 and 6.1.1.4'

loop_
_geom_angle_atom_site_label_1
_geom_angle_atom_site_label_2
_geom_angle_atom_site_label_3
_geom_angle_site_symmetry_1
_geom_angle_site_symmetry_3
_geom_angle
C5 Sn1 C4 . . 124.37(12)
C5 Sn1 C6 . . 116.73(13)
C4 Sn1 C6 . . 118.82(12)
C5 Sn1 N3 . 4 87.61(10)
C4 Sn1 N3 . 4 88.09(10)
C6 Sn1 N3 . 4 91.88(11)
C5 Sn1 S1 . . 92.42(8)
C4 Sn1 S1 . . 88.86(8)
C6 Sn1 S1 . . 91.38(9)
N3 Sn1 S1 4 . 176.33(6)
C1 S1 Sn1 . . 97.35(9)
C2 N1 C1 . . 105.9(2)
C2 N1 C3 . . 126.5(2)
C1 N1 C3 . . 127.5(2)
C2 N3 N4 . . 108.6(2)
C2 N3 Sn1 . 4_544 134.93(19)
N4 N3 Sn1 . 4_544 115.70(17)
C1 N4 N3 . . 106.0(2)
N4 C1 N1 . . 109.8(2)
N4 C1 S1 . . 127.2(2)
N1 C1 S1 . . 123.0(2)
N3 C2 N1 . . 109.7(2)
N3 C2 H2 . . 125.2
N1 C2 H2 . . 125.2
N1 C3 H3A . . 109.5
N1 C3 H3B . . 109.5
H3A C3 H3B . . 109.5
N1 C3 H3C . . 109.5
H3A C3 H3C . . 109.5
H3B C3 H3C . . 109.5
Sn1 C4 H4A . . 109.5
Sn1 C4 H4B . . 109.5
H4A C4 H4B . . 109.5
Sn1 C4 H4C . . 109.5
H4A C4 H4C . . 109.5
H4B C4 H4C . . 109.5
Sn1 C5 H5A . . 109.5
Sn1 C5 H5B . . 109.5
H5A C5 H5B . . 109.5
Sn1 C5 H5C . . 109.5
H5A C5 H5C . . 109.5
H5B C5 H5C . . 109.5
Sn1 C6 H6A . . 109.5
Sn1 C6 H6B . . 109.5
H6A C6 H6B . . 109.5
Sn1 C6 H6C . . 109.5
H6A C6 H6C . . 109.5
H6B C6 H6C . . 109.5

loop_
_geom_bond_atom_site_label_1
_geom_bond_atom_site_label_2
_geom_bond_site_symmetry_2
_geom_bond_distance
Sn1 C5 . 2.121(3)
Sn1 C4 . 2.130(3)
Sn1 C6 . 2.131(3)
Sn1 N3 4 2.351(2)
Sn1 S1 . 2.7116(7)
S1 C1 . 1.734(3)
N1 C2 . 1.341(3)
N1 C1 . 1.378(3)
N1 C3 . 1.462(3)
N3 C2 . 1.306(3)
N3 N4 . 1.393(3)
N3 Sn1 4_544 2.351(2)
N4 C1 . 1.312(4)
C2 H2 . 0.9500
C3 H3A . 0.9800
C3 H3B . 0.9800
C3 H3C . 0.9800
C4 H4A . 0.9800
C4 H4B . 0.9800
C4 H4C . 0.9800
C5 H5A . 0.9800
C5 H5B . 0.9800
C5 H5C . 0.9800
C6 H6A . 0.9800
C6 H6B . 0.9800
C6 H6C . 0.9800

loop_
_geom_torsion_atom_site_label_1
_geom_torsion_atom_site_label_2
_geom_torsion_atom_site_label_3
_geom_torsion_atom_site_label_4
_geom_torsion_site_symmetry_1
_geom_torsion
C5 Sn1 S1 C1 . 77.35(13)
C4 Sn1 S1 C1 . -158.29(12)
C6 Sn1 S1 C1 . -39.48(13)
N3 Sn1 S1 C1 4 167.8(9)
C2 N3 N4 C1 . 0.7(3)
Sn1 N3 N4 C1 4_544 171.96(17)
N3 N4 C1 N1 . -0.7(3)
N3 N4 C1 S1 . 177.73(19)
C2 N1 C1 N4 . 0.5(3)
C3 N1 C1 N4 . -178.4(2)
C2 N1 C1 S1 . -178.03(19)
C3 N1 C1 S1 . 3.1(4)
Sn1 S1 C1 N4 . -71.9(2)
Sn1 S1 C1 N1 . 106.3(2)
N4 N3 C2 N1 . -0.4(3)
Sn1 N3 C2 N1 4_544 -169.27(18)
C1 N1 C2 N3 . 0.0(3)
C3 N1 C2 N3 . 178.8(2)
